data_1564123
loop_
_publ_author_name
'Basu Baul, Tushar S.'
'Addepalli, Maheswara Rao'
'Ly\<cka, Antonin'
'van Terwingen, Steven'
'F\'atima C. Guedes da Silva, M.'

_publ_section_title
;
 Synthesis and structural characterization of diorganotin(IV) complexes
 with heteroditopic pyridyl-ONO&#x2032;-ligands
;
_journal_name_full 'Inorganica Chimica Acta'
_journal_page_first 119892
_journal_paper_doi 10.1016/j.ica.2020.119892
_journal_volume 512
_journal_year 2020
_chemical_formula_moiety 'C32 H36 N8 O4 Sn2, 2(H2 O)'
_chemical_formula_sum 'C32 H40 N8 O6 Sn2'
_chemical_formula_weight 870.10
_space_group_crystal_system triclinic
_space_group_IT_number 2
_space_group_name_Hall '-P 1'
_space_group_name_H-M_alt 'P -1'
_atom_sites_solution_hydrogens mixed
_cell_angle_alpha 64.468(7)
_cell_angle_beta 75.279(6)
_cell_angle_gamma 89.349(7)
_cell_formula_units_Z 1
_cell_length_a 7.9428(8)
_cell_length_b 11.1381(10)
_cell_length_c 11.4481(7)
_cell_measurement_reflns_used 2375
_cell_measurement_temperature 298(2)
_cell_measurement_theta_max 28.0460
_cell_measurement_theta_min 3.6710
_cell_volume 878.28(15)
_computing_cell_refinement 'CrysAlisPro 1.171.39.46e (Rigaku OD, 2018)'
_computing_data_collection 'CrysAlisPro 1.171.39.46e (Rigaku OD, 2018)'
_computing_structure_refinement 'SHELXL-2018/3 (Sheldrick, 2018)'
_computing_structure_solution 'SHELXT 2014/5 (Sheldrick, 2014)'
_diffrn_ambient_temperature 298(2)
_diffrn_detector_area_resol_mean 16.1279
_diffrn_measured_fraction_theta_full 0.993
_diffrn_measured_fraction_theta_max 0.993
_diffrn_measurement_device 'four-circle diffractometer'
_diffrn_measurement_device_type 'Xcalibur, Eos, Gemini'
_diffrn_measurement_method '\w scans'
_diffrn_radiation_monochromator graphite
_diffrn_radiation_probe x-ray
_diffrn_radiation_type 'Mo K\a'
_diffrn_radiation_wavelength 0.71073
_diffrn_reflns_av_R_equivalents 0.0476
_diffrn_reflns_av_unetI/netI 0.0568
_diffrn_reflns_Laue_measured_fraction_full 0.993
_diffrn_reflns_Laue_measured_fraction_max 0.993
_diffrn_reflns_limit_h_max 7
_diffrn_reflns_limit_h_min -9
_diffrn_reflns_limit_k_max 13
_diffrn_reflns_limit_k_min -13
_diffrn_reflns_limit_l_max 13
_diffrn_reflns_limit_l_min -12
_diffrn_reflns_number 5180
_diffrn_reflns_point_group_measured_fraction_full 0.993
_diffrn_reflns_point_group_measured_fraction_max 0.993
_diffrn_reflns_theta_full 25.242
_diffrn_reflns_theta_max 25.342
_diffrn_reflns_theta_min 3.160
_diffrn_source 'fine-focus sealed X-ray tube'
_diffrn_source_type 'Enhance (Mo) X-ray Source'
_exptl_absorpt_coefficient_mu 1.476
_exptl_absorpt_correction_T_max 1.00000
_exptl_absorpt_correction_T_min 0.81971
_exptl_absorpt_correction_type multi-scan
_exptl_absorpt_process_details
;
CrysAlisPro 1.171.39.46e (Rigaku Oxford Diffraction, 2018)
Empirical absorption correction using spherical harmonics,
 implemented in SCALE3 ABSPACK scaling algorithm.
;
_exptl_crystal_colour orange
_exptl_crystal_density_diffrn 1.645
_exptl_crystal_description plate
_exptl_crystal_F_000 436
_exptl_crystal_size_max 0.230
_exptl_crystal_size_mid 0.120
_exptl_crystal_size_min 0.090
_refine_diff_density_max 0.699
_refine_diff_density_min -0.862
_refine_diff_density_rms 0.101
_refine_ls_extinction_coef .
_refine_ls_extinction_method none
_refine_ls_goodness_of_fit_ref 1.072
_refine_ls_hydrogen_treatment mixed
_refine_ls_matrix_type full
_refine_ls_number_parameters 233
_refine_ls_number_reflns 3209
_refine_ls_number_restraints 1
_refine_ls_restrained_S_all 1.072
_refine_ls_R_factor_all 0.0447
_refine_ls_R_factor_gt 0.0373
_refine_ls_shift/su_max 0.001
_refine_ls_shift/su_mean 0.000
_refine_ls_structure_factor_coef Fsqd
_refine_ls_weighting_details 'w=1/[\s^2^(Fo^2^)+(0.0438P)^2^+0.3752P] where P=(Fo^2^+2Fc^2^)/3'
_refine_ls_weighting_scheme calc
_refine_ls_wR_factor_gt 0.0899
_refine_ls_wR_factor_ref 0.0990
_reflns_Friedel_coverage 0.000
_reflns_Friedel_fraction_full .
_reflns_Friedel_fraction_max .
_reflns_number_gt 2847
_reflns_number_total 3209
_reflns_threshold_expression 'I > 2\s(I)'
_cod_data_source_file Compound1.cif
_cod_data_source_block Compound1
_cod_original_cell_volume 878.28(14)
_cod_database_code 1564123
_shelx_space_group_comment
;
The symmetry employed for this shelxl refinement is uniquely defined
by the following loop, which should always be used as a source of
symmetry information in preference to the above space-group names.
They are only intended as comments.
;
_shelx_estimated_absorpt_t_min 0.728
_shelx_estimated_absorpt_t_max 0.879

loop_
_space_group_symop_operation_xyz
'x, y, z'
'-x, -y, -z'

loop_
_atom_site_label
_atom_site_type_symbol
_atom_site_fract_x
_atom_site_fract_y
_atom_site_fract_z
_atom_site_U_iso_or_equiv
_atom_site_adp_type
_atom_site_occupancy
_atom_site_site_symmetry_order
_atom_site_calc_flag
_atom_site_refinement_flags_posn
_atom_site_refinement_flags_adp
_atom_site_refinement_flags_occupancy
_atom_site_disorder_assembly
_atom_site_disorder_group
C2 C 0.7013(9) -0.1359(6) 0.7824(6) 0.0753(18) Uani 1 1 d . . . . .
H2A H 0.684952 -0.204987 0.754843 0.090 Uiso 0.37(2) 1 calc R U P A 1
H2B H 0.825992 -0.116991 0.766962 0.090 Uiso 0.37(2) 1 calc R U P A 1
H2C H 0.619213 -0.212995 0.809130 0.090 Uiso 0.63(2) 1 calc R U P A 2
H2D H 0.811997 -0.146352 0.729581 0.090 Uiso 0.63(2) 1 calc R U P A 2
C3 C 0.6949(6) 0.0325(5) 0.5713(5) 0.0441(11) Uani 1 1 d . . . . .
H3 H 0.775921 -0.015012 0.539537 0.053 Uiso 1 1 calc R U . . .
C4 C 0.6523(5) 0.1496(5) 0.4712(4) 0.0398(10) Uani 1 1 d . . . . .
C5 C 0.7492(6) 0.1906(5) 0.3376(5) 0.0457(11) Uani 1 1 d . . . . .
H5 H 0.838502 0.141117 0.319381 0.055 Uiso 1 1 calc R U . . .
C6 C 0.7192(6) 0.2997(5) 0.2326(5) 0.0448(11) Uani 1 1 d . . . . .
C7 C 0.5826(6) 0.3742(5) 0.2605(5) 0.0502(12) Uani 1 1 d . . . . .
H7 H 0.560019 0.449218 0.190483 0.060 Uiso 1 1 calc R U . . .
C8 C 0.4839(6) 0.3368(5) 0.3893(5) 0.0502(12) Uani 1 1 d . . . . .
H8 H 0.395980 0.388181 0.405233 0.060 Uiso 1 1 calc R U . . .
C9 C 0.5099(6) 0.2234(5) 0.4991(5) 0.0451(11) Uani 1 1 d . . . . .
C10 C 0.9029(6) 0.4403(4) -0.1205(5) 0.0410(10) Uani 1 1 d . . . . .
C11 C 1.0306(6) 0.3607(5) -0.1421(5) 0.0495(11) Uani 1 1 d . . . . .
H11 H 1.052052 0.286699 -0.070603 0.059 Uiso 1 1 calc R U . . .
C12 C 1.1255(7) 0.3950(5) -0.2740(5) 0.0559(13) Uani 1 1 d . . . . .
H12 H 1.211984 0.343694 -0.292526 0.067 Uiso 1 1 calc R U . . .
C13 C 1.0910(7) 0.5048(6) -0.3763(5) 0.0566(13) Uani 1 1 d . . . . .
H13 H 1.156686 0.526512 -0.463891 0.068 Uiso 1 1 calc R U . . .
C14 C 0.8787(7) 0.5484(5) -0.2310(5) 0.0554(13) Uani 1 1 d . . . . .
H14 H 0.792907 0.601503 -0.215675 0.066 Uiso 1 1 calc R U . . .
C15 C 0.2153(6) -0.0039(5) 0.8906(5) 0.0490(11) Uani 1 1 d . . . . .
H15A H 0.150166 0.058607 0.836227 0.074 Uiso 1 1 calc R U . . .
H15B H 0.207875 -0.086070 0.883075 0.074 Uiso 1 1 calc R U . . .
H15C H 0.167450 -0.021038 0.982965 0.074 Uiso 1 1 calc R U . . .
C16 C 0.6451(7) 0.2523(5) 0.7620(6) 0.0613(14) Uani 1 1 d . . . . .
H16A H 0.603167 0.327611 0.699689 0.092 Uiso 1 1 calc R U . . .
H16B H 0.645939 0.266157 0.839034 0.092 Uiso 1 1 calc R U . . .
H16C H 0.761827 0.243132 0.718977 0.092 Uiso 1 1 calc R U . . .
N1 N 0.6356(5) -0.0157(4) 0.6997(4) 0.0442(9) Uani 1 1 d . . . . .
N2 N 0.8275(5) 0.3260(4) 0.1024(4) 0.0471(9) Uani 1 1 d . . . . .
N3 N 0.7922(5) 0.4202(4) 0.0077(4) 0.0498(10) Uani 1 1 d . . . . .
N4 N 0.9685(6) 0.5827(4) -0.3579(4) 0.0583(11) Uani 1 1 d . . . . .
O1 O 0.5844(4) -0.0767(3) 0.9574(3) 0.0468(8) Uani 1 1 d . . . . .
O2 O 0.4110(4) 0.1886(3) 0.6198(3) 0.0499(8) Uani 1 1 d . . . . .
O3 O 1.0642(6) 0.1526(4) 0.5748(5) 0.0722(12) Uani 1 1 d D . . . .
Sn1 Sn 0.47943(3) 0.07718(3) 0.82397(3) 0.03677(13) Uani 1 1 d . . . . .
C1A C 0.617(2) -0.1846(14) 0.9217(14) 0.043(4) Uani 0.37(2) 1 d . . P A 1
H1A1 H 0.690818 -0.242331 0.973167 0.051 Uiso 0.37(2) 1 calc R U P A 1
H1A2 H 0.507430 -0.237352 0.944053 0.051 Uiso 0.37(2) 1 calc R U P A 1
C1B C 0.7254(18) -0.1321(13) 0.8977(11) 0.061(4) Uani 0.63(2) 1 d . . P A 2
H1B1 H 0.835017 -0.078463 0.873939 0.073 Uiso 0.63(2) 1 calc R U P A 2
H1B2 H 0.732736 -0.222169 0.962724 0.073 Uiso 0.63(2) 1 calc R U P A 2
H3A H 1.141(9) 0.168(7) 0.605(7) 0.091 Uiso 1 1 d . U . . .
H3B H 1.039(9) 0.225(4) 0.520(5) 0.091 Uiso 1 1 d D U . . .

loop_
_atom_site_aniso_label
_atom_site_aniso_U_11
_atom_site_aniso_U_22
_atom_site_aniso_U_33
_atom_site_aniso_U_23
_atom_site_aniso_U_13
_atom_site_aniso_U_12
C2 0.101(5) 0.072(4) 0.052(4) -0.027(3) -0.022(4) 0.047(4)
C3 0.044(2) 0.052(3) 0.038(3) -0.024(2) -0.009(2) 0.015(2)
C4 0.032(2) 0.049(3) 0.034(2) -0.018(2) -0.0054(19) 0.003(2)
C5 0.040(2) 0.055(3) 0.039(3) -0.021(2) -0.004(2) 0.004(2)
C6 0.037(2) 0.055(3) 0.038(3) -0.021(2) -0.003(2) -0.003(2)
C7 0.051(3) 0.053(3) 0.036(3) -0.012(2) -0.009(2) 0.004(2)
C8 0.044(3) 0.060(3) 0.037(3) -0.014(2) -0.009(2) 0.015(2)
C9 0.049(3) 0.046(3) 0.031(2) -0.015(2) 0.001(2) 0.002(2)
C10 0.039(2) 0.047(2) 0.034(2) -0.015(2) -0.010(2) 0.001(2)
C11 0.047(3) 0.053(3) 0.039(3) -0.012(2) -0.012(2) 0.008(2)
C12 0.053(3) 0.058(3) 0.047(3) -0.019(3) -0.006(3) 0.010(3)
C13 0.055(3) 0.070(3) 0.036(3) -0.020(3) -0.005(2) -0.004(3)
C14 0.064(3) 0.046(3) 0.051(3) -0.017(2) -0.015(3) 0.013(3)
C15 0.036(2) 0.059(3) 0.043(3) -0.018(2) -0.004(2) 0.003(2)
C16 0.068(3) 0.054(3) 0.049(3) -0.016(3) -0.008(3) -0.009(3)
N1 0.046(2) 0.047(2) 0.042(2) -0.0230(19) -0.0088(19) 0.0130(18)
N2 0.049(2) 0.050(2) 0.036(2) -0.0141(19) -0.0102(19) 0.0000(19)
N3 0.049(2) 0.049(2) 0.047(2) -0.017(2) -0.011(2) 0.000(2)
N4 0.069(3) 0.053(2) 0.036(2) -0.006(2) -0.013(2) 0.005(2)
O1 0.0542(19) 0.0506(18) 0.0365(18) -0.0181(15) -0.0167(16) 0.0190(16)
O2 0.0412(17) 0.064(2) 0.0358(18) -0.0159(16) -0.0080(15) 0.0171(16)
O3 0.062(3) 0.066(3) 0.080(3) -0.021(2) -0.025(2) 0.010(2)
Sn1 0.03311(19) 0.0381(2) 0.0326(2) -0.01226(14) -0.00461(14) 0.00402(13)
C1A 0.038(9) 0.042(8) 0.050(8) -0.018(6) -0.018(7) 0.009(7)
C1B 0.057(8) 0.071(7) 0.067(6) -0.034(6) -0.031(6) 0.032(6)

loop_
_atom_type_symbol
_atom_type_description
_atom_type_scat_dispersion_real
_atom_type_scat_dispersion_imag
_atom_type_scat_source
C C 0.0033 0.0016 'International Tables Vol C Tables 4.2.6.8 and 6.1.1.4'
H H 0.0000 0.0000 'International Tables Vol C Tables 4.2.6.8 and 6.1.1.4'
N N 0.0061 0.0033 'International Tables Vol C Tables 4.2.6.8 and 6.1.1.4'
O O 0.0106 0.0060 'International Tables Vol C Tables 4.2.6.8 and 6.1.1.4'
Sn Sn -0.6537 1.4246 'International Tables Vol C Tables 4.2.6.8 and 6.1.1.4'

loop_
_geom_angle_atom_site_label_1
_geom_angle_atom_site_label_2
_geom_angle_atom_site_label_3
_geom_angle
_geom_angle_site_symmetry_1
_geom_angle_site_symmetry_3
C1B C2 N1 112.2(6) . .
C1A C2 N1 113.1(7) . .
C1A C2 H2A 109.0 . .
N1 C2 H2A 109.0 . .
C1A C2 H2B 109.0 . .
N1 C2 H2B 109.0 . .
H2A C2 H2B 107.8 . .
C1B C2 H2C 109.2 . .
N1 C2 H2C 109.2 . .
C1B C2 H2D 109.2 . .
N1 C2 H2D 109.2 . .
H2C C2 H2D 107.9 . .
N1 C3 C4 128.1(4) . .
N1 C3 H3 116.0 . .
C4 C3 H3 116.0 . .
C5 C4 C3 117.5(4) . .
C5 C4 C9 118.5(4) . .
C3 C4 C9 123.9(4) . .
C6 C5 C4 123.1(4) . .
C6 C5 H5 118.5 . .
C4 C5 H5 118.5 . .
C5 C6 C7 118.4(4) . .
C5 C6 N2 115.9(4) . .
C7 C6 N2 125.7(4) . .
C8 C7 C6 120.4(5) . .
C8 C7 H7 119.8 . .
C6 C7 H7 119.8 . .
C7 C8 C9 122.5(4) . .
C7 C8 H8 118.8 . .
C9 C8 H8 118.8 . .
O2 C9 C8 120.9(4) . .
O2 C9 C4 121.9(4) . .
C8 C9 C4 117.2(4) . .
C14 C10 C11 117.9(4) . .
C14 C10 N3 116.4(4) . .
C11 C10 N3 125.6(4) . .
C10 C11 C12 117.8(5) . .
C10 C11 H11 121.1 . .
C12 C11 H11 121.1 . .
C13 C12 C11 119.4(5) . .
C13 C12 H12 120.3 . .
C11 C12 H12 120.3 . .
N4 C13 C12 123.8(5) . .
N4 C13 H13 118.1 . .
C12 C13 H13 118.1 . .
N4 C14 C10 125.0(5) . .
N4 C14 H14 117.5 . .
C10 C14 H14 117.5 . .
Sn1 C15 H15A 109.5 . .
Sn1 C15 H15B 109.5 . .
H15A C15 H15B 109.5 . .
Sn1 C15 H15C 109.5 . .
H15A C15 H15C 109.5 . .
H15B C15 H15C 109.5 . .
Sn1 C16 H16A 109.5 . .
Sn1 C16 H16B 109.5 . .
H16A C16 H16B 109.5 . .
Sn1 C16 H16C 109.5 . .
H16A C16 H16C 109.5 . .
H16B C16 H16C 109.5 . .
C3 N1 C2 118.3(4) . .
C3 N1 Sn1 129.4(3) . .
C2 N1 Sn1 111.2(3) . .
N3 N2 C6 115.3(4) . .
N2 N3 C10 112.9(4) . .
C14 N4 C13 116.0(4) . .
C1A O1 Sn1 113.1(6) . .
C1B O1 Sn1 116.0(4) . .
C1A O1 Sn1 129.9(6) . 2_657
C1B O1 Sn1 127.9(4) . 2_657
Sn1 O1 Sn1 112.17(12) . 2_657
C9 O2 Sn1 128.8(3) . .
H3A O3 H3B 110(7) . .
O1 Sn1 C16 105.49(19) . .
O1 Sn1 C15 100.72(17) . .
C16 Sn1 C15 143.7(2) . .
O1 Sn1 N1 75.65(13) . .
C16 Sn1 N1 101.59(19) . .
C15 Sn1 N1 109.01(17) . .
O1 Sn1 O2 152.33(12) . .
C16 Sn1 O2 86.00(18) . .
C15 Sn1 O2 82.14(16) . .
N1 Sn1 O2 77.42(13) . .
O1 Sn1 O1 67.83(12) . 2_657
C16 Sn1 O1 83.58(17) . 2_657
C15 Sn1 O1 83.53(16) . 2_657
N1 Sn1 O1 143.09(12) . 2_657
O2 Sn1 O1 139.46(10) . 2_657
C2 C1A O1 110.9(10) . .
C2 C1A H1A1 109.5 . .
O1 C1A H1A1 109.5 . .
C2 C1A H1A2 109.5 . .
O1 C1A H1A2 109.5 . .
H1A1 C1A H1A2 108.1 . .
C2 C1B O1 111.5(7) . .
C2 C1B H1B1 109.3 . .
O1 C1B H1B1 109.3 . .
C2 C1B H1B2 109.3 . .
O1 C1B H1B2 109.3 . .
H1B1 C1B H1B2 108.0 . .

loop_
_geom_bond_atom_site_label_1
_geom_bond_atom_site_label_2
_geom_bond_distance
_geom_bond_site_symmetry_2
C2 C1B 1.399(11) .
C2 C1A 1.416(15) .
C2 N1 1.450(6) .
C2 H2A 0.9700 .
C2 H2B 0.9700 .
C2 H2C 0.9700 .
C2 H2D 0.9700 .
C3 N1 1.283(6) .
C3 C4 1.424(6) .
C3 H3 0.9300 .
C4 C5 1.396(6) .
C4 C9 1.442(6) .
C5 C6 1.363(7) .
C5 H5 0.9300 .
C6 C7 1.414(6) .
C6 N2 1.423(6) .
C7 C8 1.361(6) .
C7 H7 0.9300 .
C8 C9 1.406(7) .
C8 H8 0.9300 .
C9 O2 1.292(5) .
C10 C14 1.375(7) .
C10 C11 1.385(6) .
C10 N3 1.429(6) .
C11 C12 1.387(7) .
C11 H11 0.9300 .
C12 C13 1.365(7) .
C12 H12 0.9300 .
C13 N4 1.334(7) .
C13 H13 0.9300 .
C14 N4 1.329(6) .
C14 H14 0.9300 .
C15 Sn1 2.106(4) .
C15 H15A 0.9600 .
C15 H15B 0.9600 .
C15 H15C 0.9600 .
C16 Sn1 2.105(5) .
C16 H16A 0.9600 .
C16 H16B 0.9600 .
C16 H16C 0.9600 .
N1 Sn1 2.230(3) .
N2 N3 1.234(5) .
O1 C1A 1.429(13) .
O1 C1B 1.436(9) .
O1 Sn1 2.079(3) .
O1 Sn1 2.422(3) 2_657
O2 Sn1 2.330(3) .
O3 H3A 0.83(7) .
O3 H3B 0.85(2) .
C1A H1A1 0.9700 .
C1A H1A2 0.9700 .
C1B H1B1 0.9700 .
C1B H1B2 0.9700 .

loop_
_geom_hbond_atom_site_label_D
_geom_hbond_atom_site_label_H
_geom_hbond_atom_site_label_A
_geom_hbond_distance_DH
_geom_hbond_distance_HA
_geom_hbond_distance_DA
_geom_hbond_angle_DHA
_geom_hbond_site_symmetry_A
_geom_hbond_publ_flag
C3 H3 O3 0.93 2.55 3.459(6) 164.9 2_756 yes
O3 H3A O2 0.83(7) 2.21(7) 2.989(5) 156(6) 1_655 yes
O3 H3B N4 0.85(2) 2.15(2) 2.988(6) 168(7) 2_765 yes

loop_
_geom_torsion_atom_site_label_1
_geom_torsion_atom_site_label_2
_geom_torsion_atom_site_label_3
_geom_torsion_atom_site_label_4
_geom_torsion
_geom_torsion_site_symmetry_1
_geom_torsion_site_symmetry_2
_geom_torsion_site_symmetry_3
_geom_torsion_site_symmetry_4
N1 C3 C4 C5 172.8(5) . . . .
N1 C3 C4 C9 -10.6(8) . . . .
C3 C4 C5 C6 178.9(4) . . . .
C9 C4 C5 C6 2.1(7) . . . .
C4 C5 C6 C7 -0.4(7) . . . .
C4 C5 C6 N2 -178.7(4) . . . .
C5 C6 C7 C8 -0.2(7) . . . .
N2 C6 C7 C8 177.9(4) . . . .
C6 C7 C8 C9 -0.9(8) . . . .
C7 C8 C9 O2 -178.2(5) . . . .
C7 C8 C9 C4 2.6(7) . . . .
C5 C4 C9 O2 177.7(4) . . . .
C3 C4 C9 O2 1.1(7) . . . .
C5 C4 C9 C8 -3.1(7) . . . .
C3 C4 C9 C8 -179.7(5) . . . .
C14 C10 C11 C12 -0.2(7) . . . .
N3 C10 C11 C12 179.7(4) . . . .
C10 C11 C12 C13 0.3(8) . . . .
C11 C12 C13 N4 -0.5(8) . . . .
C11 C10 C14 N4 0.2(8) . . . .
N3 C10 C14 N4 -179.8(5) . . . .
C4 C3 N1 C2 -178.8(5) . . . .
C4 C3 N1 Sn1 -11.9(8) . . . .
C1B C2 N1 C3 141.2(8) . . . .
C1A C2 N1 C3 -175.8(9) . . . .
C1B C2 N1 Sn1 -28.0(9) . . . .
C1A C2 N1 Sn1 15.0(11) . . . .
C5 C6 N2 N3 175.9(4) . . . .
C7 C6 N2 N3 -2.3(7) . . . .
C6 N2 N3 C10 -178.9(3) . . . .
C14 C10 N3 N2 -176.3(4) . . . .
C11 C10 N3 N2 3.8(6) . . . .
C10 C14 N4 C13 -0.3(8) . . . .
C12 C13 N4 C14 0.4(8) . . . .
C8 C9 O2 Sn1 -150.5(4) . . . .
C4 C9 O2 Sn1 28.7(6) . . . .
N1 C2 C1A O1 -38.6(15) . . . .
Sn1 O1 C1A C2 45.5(14) . . . .
Sn1 O1 C1A C2 -161.6(6) 2_657 . . .
N1 C2 C1B O1 41.1(13) . . . .
Sn1 O1 C1B C2 -35.8(13) . . . .
Sn1 O1 C1B C2 168.5(6) 2_657 . . .
